data_1565167
loop_
_publ_author_name
'Bai, Chao'
'Fu, Xin-Yu'
'Hu, Huai-Ming'
'He, Shi'
'Wang, Xiaofang'
'Xue, Gang-Lin'

_publ_section_title
;
 Construction of visible luminescent lanthanide coordination compounds
 with different stacking modes based on a carboxylate substituted
 terpyridyl derivative ligand
;
_journal_name_full 'Inorganica Chimica Acta'
_journal_page_first 119550
_journal_paper_doi 10.1016/j.ica.2020.119550
_journal_volume 506
_journal_year 2020
_chemical_formula_moiety 'C132 H92 Eu2 N18 O19'
_chemical_formula_sum 'C132 H92 Eu2 N18 O19'
_chemical_formula_weight 2538.15
_space_group_crystal_system orthorhombic
_space_group_IT_number 61
_space_group_name_Hall '-P 2ac 2ab'
_space_group_name_H-M_alt 'P b c a'
_atom_sites_solution_hydrogens mixed
_audit_creation_method SHELXL-2014/7
_cell_angle_alpha 90
_cell_angle_beta 90
_cell_angle_gamma 90
_cell_formula_units_Z 4
_cell_length_a 11.2768(11)
_cell_length_b 25.121(3)
_cell_length_c 39.622(4)
_cell_measurement_reflns_used 5354
_cell_measurement_temperature 296(2)
_cell_measurement_theta_max 22.13
_cell_measurement_theta_min 2.23
_cell_volume 11224(2)
_computing_cell_refinement 'Bruker SAINT'
_computing_data_collection 'Bruker APEX2'
_computing_data_reduction 'Bruker SAINT'
_computing_molecular_graphics 'Bruker SHELXTL'
_computing_publication_material 'Bruker SHELXTL'
_computing_structure_refinement 'SHELXL-2014/7 (Sheldrick, 2014)'
_computing_structure_solution 'SHELXS-97 (Sheldrick, 1990)'
_diffrn_ambient_temperature 296(2)
_diffrn_measured_fraction_theta_full 0.999
_diffrn_measured_fraction_theta_max 0.999
_diffrn_measurement_device_type 'Bruker APEX-II CCD'
_diffrn_measurement_method '\f and \w scans'
_diffrn_radiation_type MoK\a
_diffrn_radiation_wavelength 0.71073
_diffrn_reflns_av_R_equivalents 0.0859
_diffrn_reflns_av_unetI/netI 0.0633
_diffrn_reflns_Laue_measured_fraction_full 0.999
_diffrn_reflns_Laue_measured_fraction_max 0.999
_diffrn_reflns_limit_h_max 12
_diffrn_reflns_limit_h_min -13
_diffrn_reflns_limit_k_max 29
_diffrn_reflns_limit_k_min -23
_diffrn_reflns_limit_l_max 47
_diffrn_reflns_limit_l_min -47
_diffrn_reflns_number 53923
_diffrn_reflns_point_group_measured_fraction_full 0.999
_diffrn_reflns_point_group_measured_fraction_max 0.999
_diffrn_reflns_theta_full 25.049
_diffrn_reflns_theta_max 25.049
_diffrn_reflns_theta_min 1.920
_exptl_absorpt_coefficient_mu 1.188
_exptl_absorpt_correction_T_max 0.835
_exptl_absorpt_correction_T_min 0.793
_exptl_absorpt_correction_type none
_exptl_crystal_colour yellow
_exptl_crystal_density_diffrn 1.502
_exptl_crystal_description strip
_exptl_crystal_F_000 5152
_exptl_crystal_size_max 0.20
_exptl_crystal_size_mid 0.16
_exptl_crystal_size_min 0.15
_refine_diff_density_max 0.586
_refine_diff_density_min -0.584
_refine_diff_density_rms 0.076
_refine_ls_extinction_coef .
_refine_ls_extinction_method none
_refine_ls_goodness_of_fit_ref 0.987
_refine_ls_hydrogen_treatment mixed
_refine_ls_matrix_type full
_refine_ls_number_parameters 796
_refine_ls_number_reflns 9930
_refine_ls_number_restraints 4
_refine_ls_restrained_S_all 0.987
_refine_ls_R_factor_all 0.0775
_refine_ls_R_factor_gt 0.0403
_refine_ls_shift/su_max 0.002
_refine_ls_shift/su_mean 0.000
_refine_ls_structure_factor_coef Fsqd
_refine_ls_weighting_details 'w=1/[\s^2^(Fo^2^)+(0.0458P)^2^+2.7541P] where P=(Fo^2^+2Fc^2^)/3'
_refine_ls_weighting_scheme calc
_refine_ls_wR_factor_gt 0.0879
_refine_ls_wR_factor_ref 0.1046
_reflns_Friedel_coverage 0.000
_reflns_Friedel_fraction_full .
_reflns_Friedel_fraction_max .
_reflns_number_gt 6482
_reflns_number_total 9930
_reflns_threshold_expression 'I > 2\s(I)'
_cod_data_source_file Compound3.cif
_cod_data_source_block nw2478
_cod_original_cell_volume 11224.5(19)
_cod_database_code 1565167
_shelx_shelxl_version_number 2014/7
_shelx_space_group_comment
;
The symmetry employed for this shelxl refinement is uniquely defined
by the following loop, which should always be used as a source of
symmetry information in preference to the above space-group names.
They are only intended as comments.
;

loop_
_space_group_symop_operation_xyz
'x, y, z'
'-x+1/2, -y, z+1/2'
'-x, y+1/2, -z+1/2'
'x+1/2, -y+1/2, -z'
'-x, -y, -z'
'x-1/2, y, -z-1/2'
'x, -y-1/2, z-1/2'
'-x-1/2, y-1/2, z'

loop_
_atom_site_label
_atom_site_type_symbol
_atom_site_fract_x
_atom_site_fract_y
_atom_site_fract_z
_atom_site_U_iso_or_equiv
_atom_site_adp_type
_atom_site_occupancy
_atom_site_site_symmetry_order
_atom_site_calc_flag
_atom_site_refinement_flags_posn
_atom_site_refinement_flags_adp
_atom_site_refinement_flags_occupancy
_atom_site_disorder_assembly
_atom_site_disorder_group
Eu1 Eu 0.57932(2) 0.38481(2) 0.07789(2) 0.03488(9) Uani 1 1 d . . . . .
N1 N 0.6747(3) 0.47744(15) 0.08205(9) 0.0417(10) Uani 1 1 d . . . . .
N2 N 0.4556(3) 0.46400(14) 0.05544(8) 0.0327(9) Uani 1 1 d . . . . .
N3 N 0.3663(3) 0.36419(15) 0.05694(9) 0.0406(9) Uani 1 1 d . . . . .
N4 N 0.5363(4) 0.60682(17) 0.12849(10) 0.0515(11) Uani 1 1 d . . . . .
N5 N 0.2380(3) 0.56946(15) 0.15031(9) 0.0434(10) Uani 1 1 d . . . . .
N6 N -0.0157(4) 0.49417(19) 0.17507(11) 0.0619(13) Uani 1 1 d . . . . .
N7 N 0.9169(4) 0.1188(2) 0.22679(12) 0.0708(15) Uani 1 1 d . . . . .
N8 N 0.9787(3) 0.24208(16) 0.18443(10) 0.0446(10) Uani 1 1 d . . . . .
N9 N 0.9626(3) 0.35127(17) 0.12725(11) 0.0500(11) Uani 1 1 d . . . . .
O1 O 0.3744(3) 0.66905(14) -0.02351(8) 0.0524(9) Uani 1 1 d . . . . .
O2 O 0.3287(3) 0.58455(13) -0.02401(8) 0.0559(9) Uani 1 1 d . . . . .
O3 O 0.4580(3) 0.41496(13) 0.12550(7) 0.0432(8) Uani 1 1 d . . . . .
O4 O 0.6437(3) 0.39472(13) 0.13655(8) 0.0474(8) Uani 1 1 d . . . . .
O5 O 0.5501(3) 0.29843(13) 0.09659(8) 0.0507(9) Uani 1 1 d . . . . .
O6 O 0.6613(3) 0.22634(15) 0.10554(9) 0.0633(10) Uani 1 1 d . . . . .
C1 C 0.7885(4) 0.4808(2) 0.09103(13) 0.0562(14) Uani 1 1 d . . . . .
H1 H 0.8210 0.4537 0.1041 0.067 Uiso 1 1 calc R U . . .
C2 C 0.8598(5) 0.5229(3) 0.08177(16) 0.0715(18) Uani 1 1 d . . . . .
H2 H 0.9386 0.5240 0.0887 0.086 Uiso 1 1 calc R U . . .
C3 C 0.8145(5) 0.5629(3) 0.06243(16) 0.0713(18) Uani 1 1 d . . . . .
H3 H 0.8621 0.5909 0.0552 0.086 Uiso 1 1 calc R U . . .
C4 C 0.6958(4) 0.5607(2) 0.05380(13) 0.0546(14) Uani 1 1 d . . . . .
H4 H 0.6615 0.5880 0.0412 0.066 Uiso 1 1 calc R U . . .
C5 C 0.6288(4) 0.51758(19) 0.06412(12) 0.0395(11) Uani 1 1 d . . . . .
C6 C 0.5004(4) 0.51343(18) 0.05626(10) 0.0349(11) Uani 1 1 d . . . . .
C7 C 0.4310(4) 0.55852(18) 0.05121(10) 0.0379(11) Uani 1 1 d . . . . .
H7 H 0.4658 0.5921 0.0511 0.045 Uiso 1 1 calc R U . . .
C8 C 0.3099(4) 0.55339(18) 0.04630(11) 0.0348(11) Uani 1 1 d . . . . .
C9 C 0.2658(4) 0.50184(18) 0.04473(11) 0.0408(11) Uani 1 1 d . . . . .
H9 H 0.1853 0.4966 0.0410 0.049 Uiso 1 1 calc R U . . .
C10 C 0.3392(4) 0.45816(18) 0.04861(11) 0.0367(11) Uani 1 1 d . . . . .
C11 C 0.2939(4) 0.40290(18) 0.04581(11) 0.0359(11) Uani 1 1 d . . . . .
C12 C 0.1828(4) 0.3917(2) 0.03264(13) 0.0510(13) Uani 1 1 d . . . . .
H12 H 0.1352 0.4190 0.0243 0.061 Uiso 1 1 calc R U . . .
C13 C 0.1437(5) 0.3398(2) 0.03202(13) 0.0577(14) Uani 1 1 d . . . . .
H13 H 0.0687 0.3316 0.0238 0.069 Uiso 1 1 calc R U . . .
C14 C 0.2167(5) 0.3006(2) 0.04373(13) 0.0559(14) Uani 1 1 d . . . . .
H14 H 0.1928 0.2652 0.0434 0.067 Uiso 1 1 calc R U . . .
C15 C 0.3254(4) 0.31443(19) 0.05596(12) 0.0501(13) Uani 1 1 d . . . . .
H15 H 0.3741 0.2875 0.0641 0.060 Uiso 1 1 calc R U . . .
C16 C 0.2297(4) 0.59938(17) 0.04375(11) 0.0357(11) Uani 1 1 d . . . . .
C17 C 0.1453(4) 0.6060(2) 0.06913(12) 0.0458(13) Uani 1 1 d . . . . .
H17 H 0.1409 0.5815 0.0867 0.055 Uiso 1 1 calc R U . . .
C18 C 0.0683(4) 0.6486(2) 0.06843(13) 0.0504(13) Uani 1 1 d . . . . .
H18 H 0.0132 0.6528 0.0857 0.060 Uiso 1 1 calc R U . . .
C19 C 0.0720(4) 0.6847(2) 0.04276(14) 0.0520(13) Uani 1 1 d . . . . .
H19 H 0.0180 0.7127 0.0420 0.062 Uiso 1 1 calc R U . . .
C20 C 0.1576(4) 0.67932(18) 0.01767(12) 0.0454(12) Uani 1 1 d . . . . .
H20 H 0.1618 0.7043 0.0004 0.055 Uiso 1 1 calc R U . . .
C21 C 0.2369(4) 0.63692(17) 0.01814(11) 0.0362(10) Uani 1 1 d . . . . .
C22 C 0.3204(4) 0.6296(2) -0.01134(12) 0.0417(12) Uani 1 1 d . . . . .
C23 C 0.5921(5) 0.6479(2) 0.11500(13) 0.0594(15) Uani 1 1 d . . . . .
H23 H 0.6737 0.6453 0.1121 0.071 Uiso 1 1 calc R U . . .
C24 C 0.5384(6) 0.6940(2) 0.10499(13) 0.0652(16) Uani 1 1 d . . . . .
H24 H 0.5822 0.7217 0.0957 0.078 Uiso 1 1 calc R U . . .
C25 C 0.4178(6) 0.6983(2) 0.10896(14) 0.0669(16) Uani 1 1 d . . . . .
H25 H 0.3781 0.7291 0.1025 0.080 Uiso 1 1 calc R U . . .
C26 C 0.3569(5) 0.6560(2) 0.12271(12) 0.0510(13) Uani 1 1 d . . . . .
H26 H 0.2751 0.6578 0.1255 0.061 Uiso 1 1 calc R U . . .
C27 C 0.4184(4) 0.61085(19) 0.13234(11) 0.0445(12) Uani 1 1 d . . . . .
C28 C 0.3563(4) 0.56550(18) 0.14834(11) 0.0379(11) Uani 1 1 d . . . . .
C29 C 0.4172(4) 0.52257(18) 0.16185(11) 0.0418(11) Uani 1 1 d . . . . .
H29 H 0.4990 0.5201 0.1591 0.050 Uiso 1 1 calc R U . . .
C30 C 0.3571(4) 0.48360(18) 0.17927(11) 0.0404(11) Uani 1 1 d . . . . .
C31 C 0.2345(4) 0.48845(18) 0.18173(11) 0.0424(12) Uani 1 1 d . . . . .
H31 H 0.1904 0.4631 0.1934 0.051 Uiso 1 1 calc R U . . .
C32 C 0.1792(4) 0.5311(2) 0.16674(12) 0.0413(12) Uani 1 1 d . . . . .
C33 C 0.0474(4) 0.5375(2) 0.16713(12) 0.0501(13) Uani 1 1 d . . . . .
C34 C -0.0048(5) 0.5857(2) 0.15974(13) 0.0624(15) Uani 1 1 d . . . . .
H34 H 0.0415 0.6152 0.1545 0.075 Uiso 1 1 calc R U . . .
C35 C -0.1266(6) 0.5896(3) 0.16028(16) 0.083(2) Uani 1 1 d . . . . .
H35 H -0.1636 0.6218 0.1554 0.100 Uiso 1 1 calc R U . . .
C36 C -0.1924(5) 0.5456(4) 0.16805(17) 0.087(2) Uani 1 1 d . . . . .
H36 H -0.2748 0.5472 0.1685 0.104 Uiso 1 1 calc R U . . .
C37 C -0.1348(6) 0.4996(3) 0.17509(15) 0.080(2) Uani 1 1 d . . . . .
H37 H -0.1803 0.4698 0.1803 0.097 Uiso 1 1 calc R U . . .
C38 C 0.4234(4) 0.44088(19) 0.19747(12) 0.0462(12) Uani 1 1 d . . . . .
C39 C 0.3986(5) 0.4343(2) 0.23157(13) 0.0639(16) Uani 1 1 d . . . . .
H39 H 0.3352 0.4528 0.2409 0.077 Uiso 1 1 calc R U . . .
C40 C 0.4653(7) 0.4010(3) 0.25217(15) 0.093(2) Uani 1 1 d . . . . .
H40 H 0.4464 0.3969 0.2749 0.111 Uiso 1 1 calc R U . . .
C41 C 0.5592(6) 0.3745(3) 0.23829(14) 0.093(2) Uani 1 1 d . . . . .
H41 H 0.6070 0.3534 0.2519 0.112 Uiso 1 1 calc R U . . .
C42 C 0.5839(5) 0.3787(2) 0.20440(13) 0.0668(17) Uani 1 1 d . . . . .
H42 H 0.6469 0.3596 0.1953 0.080 Uiso 1 1 calc R U . . .
C43 C 0.5161(4) 0.41113(19) 0.18354(11) 0.0410(11) Uani 1 1 d . . . . .
C44 C 0.5406(4) 0.40770(19) 0.14633(12) 0.0405(11) Uani 1 1 d . . . . .
C45 C 0.9773(7) 0.0799(3) 0.24247(15) 0.091(2) Uani 1 1 d . . . . .
H45 H 0.9343 0.0523 0.2522 0.109 Uiso 1 1 calc R U . . .
C46 C 1.0977(6) 0.0784(3) 0.24497(15) 0.080(2) Uani 1 1 d . . . . .
H46 H 1.1352 0.0508 0.2564 0.096 Uiso 1 1 calc R U . . .
C47 C 1.1611(6) 0.1176(3) 0.23049(17) 0.077(2) Uani 1 1 d . . . . .
H47 H 1.2435 0.1173 0.2314 0.093 Uiso 1 1 calc R U . . .
C48 C 1.1022(4) 0.1578(2) 0.21452(14) 0.0605(15) Uani 1 1 d . . . . .
H48 H 1.1446 0.1850 0.2041 0.073 Uiso 1 1 calc R U . . .
C49 C 0.9806(4) 0.1581(2) 0.21376(12) 0.0450(12) Uani 1 1 d . . . . .
C50 C 0.9144(4) 0.20222(19) 0.19696(11) 0.0403(11) Uani 1 1 d . . . . .
C51 C 0.7917(4) 0.20132(19) 0.19494(11) 0.0446(12) Uani 1 1 d . . . . .
H51 H 0.7496 0.1734 0.2046 0.053 Uiso 1 1 calc R U . . .
C52 C 0.7318(4) 0.24177(18) 0.17858(11) 0.0401(12) Uani 1 1 d . . . . .
C53 C 0.7996(4) 0.28240(19) 0.16465(11) 0.0416(12) Uani 1 1 d . . . . .
H53 H 0.7631 0.3102 0.1532 0.050 Uiso 1 1 calc R U . . .
C54 C 0.9224(4) 0.28133(19) 0.16794(11) 0.0406(11) Uani 1 1 d . . . . .
C55 C 1.0008(4) 0.3229(2) 0.15389(13) 0.0441(12) Uani 1 1 d . . . . .
C56 C 1.1142(4) 0.3303(2) 0.16706(14) 0.0555(14) Uani 1 1 d . . . . .
H56 H 1.1388 0.3110 0.1859 0.067 Uiso 1 1 calc R U . . .
C57 C 1.1891(5) 0.3661(2) 0.15208(16) 0.0649(16) Uani 1 1 d . . . . .
H57 H 1.2656 0.3709 0.1603 0.078 Uiso 1 1 calc R U . . .
C58 C 1.1500(5) 0.3946(2) 0.12482(16) 0.0652(17) Uani 1 1 d . . . . .
H58 H 1.1992 0.4192 0.1142 0.078 Uiso 1 1 calc R U . . .
C59 C 1.0378(5) 0.3862(2) 0.11357(14) 0.0589(15) Uani 1 1 d . . . . .
H59 H 1.0117 0.4060 0.0952 0.071 Uiso 1 1 calc R U . . .
C60 C 0.5996(4) 0.24205(19) 0.17759(13) 0.0470(13) Uani 1 1 d . . . . .
C61 C 0.5408(5) 0.2317(3) 0.20729(15) 0.077(2) Uani 1 1 d . . . . .
H61 H 0.5839 0.2246 0.2268 0.093 Uiso 1 1 calc R U . . .
C62 C 0.4177(5) 0.2318(3) 0.20845(18) 0.100(3) Uani 1 1 d . . . . .
H62 H 0.3788 0.2239 0.2285 0.120 Uiso 1 1 calc R U . . .
C63 C 0.3532(5) 0.2437(3) 0.17989(18) 0.102(3) Uani 1 1 d . . . . .
H63 H 0.2708 0.2438 0.1805 0.123 Uiso 1 1 calc R U . . .
C64 C 0.4122(4) 0.2553(3) 0.15051(16) 0.075(2) Uani 1 1 d . . . . .
H64 H 0.3690 0.2642 0.1313 0.090 Uiso 1 1 calc R U . . .
C65 C 0.5343(4) 0.25417(19) 0.14884(13) 0.0445(12) Uani 1 1 d . . . . .
C66 C 0.5886(4) 0.2601(2) 0.11475(13) 0.0441(12) Uani 1 1 d . . . . .
O7 O 0.7827(3) 0.34835(15) 0.08010(9) 0.0528(9) Uani 1 1 d D . . . .
H7A H 0.829(4) 0.348(2) 0.0973(9) 0.063 Uiso 1 1 d D U . . .
H7B H 0.786(5) 0.3156(9) 0.0754(13) 0.063 Uiso 1 1 d D U . . .
O8 O 0.7528(5) 0.2391(3) 0.04516(13) 0.122(2) Uani 1 1 d D . . . .
H8A H 0.718(6) 0.225(3) 0.0624(13) 0.146 Uiso 1 1 d D U . . .
H8B H 0.700(5) 0.250(3) 0.0311(16) 0.146 Uiso 1 1 d D U . . .
O9 O 0.5684(8) 0.6723(4) 0.0236(2) 0.120(3) Uani 0.6 1 d . . P . .
O9' O 0.5095(9) 0.7247(5) 0.0230(3) 0.098(4) Uani 0.4 1 d . . P . .
O10 O 0.9394(9) 0.4578(5) 0.0163(3) 0.138(4) Uani 0.5 1 d . . P . .

loop_
_atom_site_aniso_label
_atom_site_aniso_U_11
_atom_site_aniso_U_22
_atom_site_aniso_U_33
_atom_site_aniso_U_23
_atom_site_aniso_U_13
_atom_site_aniso_U_12
Eu1 0.03456(14) 0.03768(15) 0.03239(13) 0.00159(11) -0.00024(11) 0.00334(11)
N1 0.035(2) 0.045(2) 0.045(2) -0.006(2) -0.0053(19) 0.0000(19)
N2 0.030(2) 0.039(2) 0.029(2) 0.0009(17) 0.0006(16) -0.0015(17)
N3 0.047(2) 0.031(2) 0.044(2) -0.0012(19) -0.0076(19) -0.003(2)
N4 0.044(2) 0.059(3) 0.051(3) 0.001(2) 0.006(2) -0.005(2)
N5 0.046(2) 0.045(3) 0.040(2) -0.0042(19) 0.0021(19) 0.001(2)
N6 0.038(3) 0.081(4) 0.067(3) -0.003(3) 0.006(2) -0.002(3)
N7 0.057(3) 0.086(4) 0.070(3) 0.033(3) 0.018(2) 0.032(3)
N8 0.035(2) 0.055(3) 0.044(2) -0.006(2) -0.0061(19) 0.008(2)
N9 0.036(2) 0.055(3) 0.059(3) -0.002(2) 0.005(2) -0.006(2)
O1 0.054(2) 0.059(2) 0.044(2) 0.0019(18) 0.0041(17) -0.0105(18)
O2 0.084(3) 0.043(2) 0.041(2) -0.0024(17) 0.0133(18) 0.0147(19)
O3 0.0392(18) 0.056(2) 0.0343(18) -0.0021(16) -0.0031(15) 0.0050(16)
O4 0.0354(18) 0.067(2) 0.0401(19) 0.0005(17) 0.0011(15) 0.0090(17)
O5 0.054(2) 0.046(2) 0.052(2) 0.0168(18) -0.0048(17) -0.0034(17)
O6 0.055(2) 0.071(3) 0.064(2) 0.004(2) -0.0059(19) 0.023(2)
C1 0.044(3) 0.060(4) 0.064(4) -0.007(3) -0.016(3) -0.002(3)
C2 0.039(3) 0.085(5) 0.090(5) -0.011(4) -0.013(3) -0.010(3)
C3 0.044(4) 0.076(4) 0.094(5) 0.010(4) 0.000(3) -0.025(3)
C4 0.050(3) 0.053(3) 0.060(4) 0.007(3) 0.000(3) -0.009(3)
C5 0.037(3) 0.041(3) 0.040(3) -0.009(2) 0.001(2) -0.006(2)
C6 0.036(3) 0.038(3) 0.030(3) -0.001(2) 0.004(2) -0.003(2)
C7 0.047(3) 0.034(3) 0.033(2) 0.004(2) -0.002(2) -0.002(2)
C8 0.036(3) 0.039(3) 0.030(2) 0.002(2) -0.002(2) 0.004(2)
C9 0.035(3) 0.045(3) 0.043(3) 0.000(2) -0.004(2) -0.002(2)
C10 0.037(3) 0.041(3) 0.032(3) -0.001(2) 0.003(2) 0.002(2)
C11 0.038(3) 0.038(3) 0.032(3) -0.002(2) 0.001(2) -0.003(2)
C12 0.043(3) 0.051(3) 0.059(3) 0.004(3) -0.014(3) 0.000(3)
C13 0.047(3) 0.059(4) 0.067(4) -0.007(3) -0.009(3) -0.012(3)
C14 0.064(4) 0.035(3) 0.068(4) -0.006(3) -0.009(3) -0.013(3)
C15 0.059(3) 0.035(3) 0.056(3) 0.001(3) -0.010(3) -0.002(3)
C16 0.035(3) 0.034(3) 0.039(3) -0.005(2) -0.002(2) 0.002(2)
C17 0.043(3) 0.053(3) 0.041(3) 0.000(2) 0.003(2) -0.003(3)
C18 0.037(3) 0.060(4) 0.054(3) -0.018(3) 0.007(2) 0.001(3)
C19 0.043(3) 0.041(3) 0.071(4) -0.018(3) 0.002(3) 0.009(3)
C20 0.053(3) 0.037(3) 0.046(3) -0.002(2) -0.002(3) 0.004(2)
C21 0.037(3) 0.028(2) 0.043(3) -0.008(2) 0.001(2) 0.001(2)
C22 0.043(3) 0.048(3) 0.035(3) -0.001(2) -0.008(2) 0.007(2)
C23 0.055(3) 0.063(4) 0.060(4) -0.003(3) 0.010(3) -0.007(3)
C24 0.080(4) 0.066(4) 0.049(3) 0.000(3) 0.010(3) -0.024(4)
C25 0.085(5) 0.052(4) 0.063(4) 0.003(3) -0.011(3) -0.005(3)
C26 0.053(3) 0.050(3) 0.050(3) 0.002(3) -0.010(3) -0.005(3)
C27 0.056(3) 0.044(3) 0.033(3) 0.001(2) -0.002(2) 0.001(3)
C28 0.041(3) 0.041(3) 0.032(3) -0.004(2) 0.001(2) -0.001(2)
C29 0.043(3) 0.046(3) 0.037(3) -0.001(2) 0.002(2) 0.006(3)
C30 0.049(3) 0.039(3) 0.033(3) -0.006(2) -0.001(2) -0.001(2)
C31 0.043(3) 0.042(3) 0.042(3) 0.002(2) 0.006(2) -0.001(2)
C32 0.037(3) 0.048(3) 0.039(3) -0.011(2) 0.003(2) 0.001(2)
C33 0.044(3) 0.069(4) 0.037(3) -0.006(3) 0.004(2) 0.004(3)
C34 0.053(4) 0.069(4) 0.065(4) -0.009(3) 0.003(3) 0.014(3)
C35 0.060(4) 0.112(6) 0.078(5) -0.027(4) -0.004(4) 0.032(4)
C36 0.037(4) 0.146(7) 0.078(5) -0.021(5) 0.000(3) 0.012(5)
C37 0.051(4) 0.121(6) 0.069(4) -0.006(4) 0.004(3) -0.010(4)
C38 0.056(3) 0.044(3) 0.039(3) 0.004(2) 0.002(3) 0.007(3)
C39 0.085(4) 0.065(4) 0.041(3) 0.009(3) 0.013(3) 0.023(3)
C40 0.142(6) 0.103(5) 0.034(3) 0.019(3) 0.019(4) 0.050(5)
C41 0.133(6) 0.106(5) 0.039(3) 0.018(3) 0.001(4) 0.060(5)
C42 0.077(4) 0.079(4) 0.044(3) 0.007(3) -0.002(3) 0.032(3)
C43 0.049(3) 0.045(3) 0.029(3) 0.001(2) -0.002(2) 0.005(2)
C44 0.047(3) 0.040(3) 0.035(3) 0.002(2) -0.001(2) -0.002(2)
C45 0.105(5) 0.096(5) 0.072(5) 0.039(4) 0.016(4) 0.050(5)
C46 0.084(5) 0.111(6) 0.046(4) -0.006(4) -0.016(3) 0.063(5)
C47 0.062(4) 0.087(5) 0.083(5) -0.028(4) -0.035(4) 0.031(4)
C48 0.046(3) 0.065(4) 0.070(4) -0.020(3) -0.021(3) 0.016(3)
C49 0.048(3) 0.054(3) 0.033(3) -0.004(2) -0.007(2) 0.011(3)
C50 0.038(3) 0.052(3) 0.031(3) -0.004(2) -0.003(2) 0.009(3)
C51 0.040(3) 0.053(3) 0.041(3) 0.011(2) -0.001(2) 0.004(2)
C52 0.032(3) 0.050(3) 0.039(3) 0.008(2) 0.001(2) 0.005(2)
C53 0.039(3) 0.043(3) 0.043(3) 0.007(2) -0.001(2) 0.006(2)
C54 0.034(3) 0.050(3) 0.038(3) -0.007(2) -0.001(2) 0.000(2)
C55 0.034(3) 0.049(3) 0.050(3) -0.008(3) 0.001(2) 0.002(2)
C56 0.040(3) 0.062(4) 0.064(4) -0.011(3) -0.004(3) -0.002(3)
C57 0.044(3) 0.070(4) 0.081(4) -0.021(4) 0.000(3) -0.016(3)
C58 0.046(3) 0.066(4) 0.083(5) -0.013(3) 0.020(3) -0.017(3)
C59 0.048(3) 0.069(4) 0.060(4) 0.000(3) 0.006(3) -0.007(3)
C60 0.032(3) 0.050(3) 0.059(3) 0.017(3) 0.005(2) 0.007(2)
C61 0.048(3) 0.113(5) 0.071(4) 0.046(4) 0.014(3) 0.024(3)
C62 0.052(4) 0.151(7) 0.098(5) 0.081(5) 0.028(4) 0.020(4)
C63 0.032(3) 0.158(7) 0.118(6) 0.078(6) 0.020(4) 0.025(4)
C64 0.036(3) 0.103(5) 0.087(5) 0.056(4) 0.005(3) 0.012(3)
C65 0.029(3) 0.047(3) 0.058(3) 0.022(3) -0.002(2) 0.002(2)
C66 0.032(3) 0.045(3) 0.055(3) 0.008(3) -0.016(2) -0.007(2)
O7 0.051(2) 0.053(2) 0.054(2) -0.003(2) -0.0093(17) 0.0101(19)
O8 0.106(4) 0.165(5) 0.094(4) 0.051(4) 0.034(3) 0.065(4)
O9 0.154(8) 0.111(7) 0.094(6) 0.021(6) -0.030(6) -0.068(6)
O9' 0.077(8) 0.110(10) 0.107(9) -0.046(8) 0.002(7) -0.017(7)
O10 0.100(8) 0.155(11) 0.160(11) -0.034(9) -0.010(7) 0.003(7)

loop_
_atom_type_symbol
_atom_type_description
_atom_type_scat_dispersion_real
_atom_type_scat_dispersion_imag
_atom_type_scat_source
C C 0.0033 0.0016 'International Tables Vol C Tables 4.2.6.8 and 6.1.1.4'
H H 0.0000 0.0000 'International Tables Vol C Tables 4.2.6.8 and 6.1.1.4'
N N 0.0061 0.0033 'International Tables Vol C Tables 4.2.6.8 and 6.1.1.4'
O O 0.0106 0.0060 'International Tables Vol C Tables 4.2.6.8 and 6.1.1.4'
Eu Eu -0.1578 3.6682 'International Tables Vol C Tables 4.2.6.8 and 6.1.1.4'

loop_
_geom_angle_atom_site_label_1
_geom_angle_atom_site_label_2
_geom_angle_atom_site_label_3
_geom_angle
_geom_angle_site_symmetry_1
_geom_angle_site_symmetry_3
O5 Eu1 O4 80.43(11) . .
O5 Eu1 O7 76.91(12) . .
O4 Eu1 O7 74.27(11) . .
O5 Eu1 O2 128.45(11) . 5_665
O4 Eu1 O2 131.13(11) . 5_665
O7 Eu1 O2 76.05(12) . 5_665
O5 Eu1 N1 152.57(12) . .
O4 Eu1 N1 73.90(11) . .
O7 Eu1 N1 86.85(12) . .
O2 Eu1 N1 66.51(11) 5_665 .
O5 Eu1 N2 138.88(11) . .
O4 Eu1 N2 114.08(11) . .
O7 Eu1 N2 142.90(12) . .
O2 Eu1 N2 72.11(10) 5_665 .
N1 Eu1 N2 63.34(11) . .
O5 Eu1 N3 77.49(11) . .
O4 Eu1 N3 126.78(11) . .
O7 Eu1 N3 142.84(12) . .
O2 Eu1 N3 99.96(12) 5_665 .
N1 Eu1 N3 126.09(12) . .
N2 Eu1 N3 62.88(11) . .
O5 Eu1 O1 78.81(11) . 5_665
O4 Eu1 O1 141.37(10) . 5_665
O7 Eu1 O1 69.51(11) . 5_665
O2 Eu1 O1 50.77(11) 5_665 5_665
N1 Eu1 O1 116.18(11) . 5_665
N2 Eu1 O1 102.93(11) . 5_665
N3 Eu1 O1 79.43(11) . 5_665
O5 Eu1 C22 103.32(13) . 5_665
O4 Eu1 C22 139.71(12) . 5_665
O7 Eu1 C22 67.87(12) . 5_665
O2 Eu1 C22 25.29(12) 5_665 5_665
N1 Eu1 C22 90.46(13) . 5_665
N2 Eu1 C22 89.62(12) . 5_665
N3 Eu1 C22 92.60(12) . 5_665
O1 Eu1 C22 25.83(11) 5_665 5_665
C1 N1 C5 117.8(4) . .
C1 N1 Eu1 118.5(3) . .
C5 N1 Eu1 119.1(3) . .
C6 N2 C10 118.2(4) . .
C6 N2 Eu1 120.1(3) . .
C10 N2 Eu1 120.7(3) . .
C15 N3 C11 117.3(4) . .
C15 N3 Eu1 121.1(3) . .
C11 N3 Eu1 121.5(3) . .
C23 N4 C27 117.3(5) . .
C32 N5 C28 117.9(4) . .
C33 N6 C37 116.5(5) . .
C49 N7 C45 116.6(5) . .
C50 N8 C54 118.5(4) . .
C59 N9 C55 117.6(4) . .
C22 O1 Eu1 90.3(3) . 5_665
C22 O2 Eu1 95.5(3) . 5_665
C44 O4 Eu1 92.5(3) . .
C66 O5 Eu1 146.9(3) . .
N1 C1 C2 122.6(5) . .
N1 C1 H1 118.7 . .
C2 C1 H1 118.7 . .
C3 C2 C1 119.8(5) . .
C3 C2 H2 120.1 . .
C1 C2 H2 120.1 . .
C2 C3 C4 118.3(5) . .
C2 C3 H3 120.9 . .
C4 C3 H3 120.9 . .
C3 C4 C5 119.1(5) . .
C3 C4 H4 120.5 . .
C5 C4 H4 120.5 . .
N1 C5 C4 122.5(4) . .
N1 C5 C6 115.8(4) . .
C4 C5 C6 121.7(5) . .
N2 C6 C7 122.6(4) . .
N2 C6 C5 115.9(4) . .
C7 C6 C5 121.4(4) . .
C8 C7 C6 119.9(4) . .
C8 C7 H7 120.0 . .
C6 C7 H7 120.0 . .
C7 C8 C9 116.5(4) . .
C7 C8 C16 122.9(4) . .
C9 C8 C16 120.6(4) . .
C10 C9 C8 121.4(4) . .
C10 C9 H9 119.3 . .
C8 C9 H9 119.3 . .
N2 C10 C9 121.2(4) . .
N2 C10 C11 116.9(4) . .
C9 C10 C11 121.9(4) . .
N3 C11 C12 121.7(4) . .
N3 C11 C10 116.3(4) . .
C12 C11 C10 122.0(4) . .
C13 C12 C11 119.2(5) . .
C13 C12 H12 120.4 . .
C11 C12 H12 120.4 . .
C14 C13 C12 118.9(5) . .
C14 C13 H13 120.5 . .
C12 C13 H13 120.5 . .
C15 C14 C13 118.7(5) . .
C15 C14 H14 120.7 . .
C13 C14 H14 120.7 . .
N3 C15 C14 124.1(5) . .
N3 C15 H15 118.0 . .
C14 C15 H15 118.0 . .
C21 C16 C17 119.1(4) . .
C21 C16 C8 123.2(4) . .
C17 C16 C8 117.6(4) . .
C18 C17 C16 120.5(5) . .
C18 C17 H17 119.7 . .
C16 C17 H17 119.7 . .
C19 C18 C17 120.8(5) . .
C19 C18 H18 119.6 . .
C17 C18 H18 119.6 . .
C18 C19 C20 119.3(5) . .
C18 C19 H19 120.4 . .
C20 C19 H19 120.4 . .
C21 C20 C19 120.7(5) . .
C21 C20 H20 119.6 . .
C19 C20 H20 119.6 . .
C16 C21 C20 119.5(4) . .
C16 C21 C22 121.2(4) . .
C20 C21 C22 118.9(4) . .
O2 C22 O1 121.8(5) . .
O2 C22 C21 118.1(4) . .
O1 C22 C21 120.0(4) . .
O2 C22 Eu1 59.2(2) . 5_665
O1 C22 Eu1 63.9(3) . 5_665
C21 C22 Eu1 164.5(3) . 5_665
N4 C23 C24 124.7(5) . .
N4 C23 H23 117.7 . .
C24 C23 H23 117.7 . .
C23 C24 C25 118.2(5) . .
C23 C24 H24 120.9 . .
C25 C24 H24 120.9 . .
C24 C25 C26 118.6(5) . .
C24 C25 H25 120.7 . .
C26 C25 H25 120.7 . .
C25 C26 C27 119.4(5) . .
C25 C26 H26 120.3 . .
C27 C26 H26 120.3 . .
N4 C27 C26 121.8(5) . .
N4 C27 C28 117.4(4) . .
C26 C27 C28 120.8(5) . .
N5 C28 C29 121.9(4) . .
N5 C28 C27 116.1(4) . .
C29 C28 C27 121.9(4) . .
C30 C29 C28 120.2(4) . .
C30 C29 H29 119.9 . .
C28 C29 H29 119.9 . .
C29 C30 C31 117.6(4) . .
C29 C30 C38 120.4(4) . .
C31 C30 C38 121.8(4) . .
C32 C31 C30 119.2(4) . .
C32 C31 H31 120.4 . .
C30 C31 H31 120.4 . .
N5 C32 C31 123.2(4) . .
N5 C32 C33 114.8(4) . .
C31 C32 C33 122.0(5) . .
N6 C33 C34 122.5(5) . .
N6 C33 C32 116.3(5) . .
C34 C33 C32 121.2(5) . .
C35 C34 C33 119.0(6) . .
C35 C34 H34 120.5 . .
C33 C34 H34 120.5 . .
C36 C35 C34 119.2(7) . .
C36 C35 H35 120.4 . .
C34 C35 H35 120.4 . .
C37 C36 C35 118.4(6) . .
C37 C36 H36 120.8 . .
C35 C36 H36 120.8 . .
N6 C37 C36 124.3(7) . .
N6 C37 H37 117.9 . .
C36 C37 H37 117.9 . .
C39 C38 C43 118.1(4) . .
C39 C38 C30 117.0(4) . .
C43 C38 C30 124.6(4) . .
C40 C39 C38 122.3(5) . .
C40 C39 H39 118.9 . .
C38 C39 H39 118.9 . .
C41 C40 C39 118.4(5) . .
C41 C40 H40 120.8 . .
C39 C40 H40 120.8 . .
C40 C41 C42 120.9(5) . .
C40 C41 H41 119.6 . .
C42 C41 H41 119.6 . .
C41 C42 C43 120.9(5) . .
C41 C42 H42 119.5 . .
C43 C42 H42 119.5 . .
C42 C43 C38 119.3(4) . .
C42 C43 C44 116.7(4) . .
C38 C43 C44 123.7(4) . .
O3 C44 O4 121.0(4) . .
O3 C44 C43 120.0(4) . .
O4 C44 C43 118.9(4) . .
N7 C45 C46 124.0(7) . .
N7 C45 H45 118.0 . .
C46 C45 H45 118.0 . .
C47 C46 C45 118.6(6) . .
C47 C46 H46 120.7 . .
C45 C46 H46 120.7 . .
C46 C47 C48 118.8(6) . .
C46 C47 H47 120.6 . .
C48 C47 H47 120.6 . .
C47 C48 C49 120.0(6) . .
C47 C48 H48 120.0 . .
C49 C48 H48 120.0 . .
N7 C49 C48 121.9(5) . .
N7 C49 C50 117.1(4) . .
C48 C49 C50 121.0(5) . .
N8 C50 C51 122.3(4) . .
N8 C50 C49 116.9(4) . .
C51 C50 C49 120.9(5) . .
C52 C51 C50 120.2(4) . .
C52 C51 H51 119.9 . .
C50 C51 H51 119.9 . .
C51 C52 C53 117.2(4) . .
C51 C52 C60 120.3(4) . .
C53 C52 C60 122.4(4) . .
C52 C53 C54 119.8(4) . .
C52 C53 H53 120.1 . .
C54 C53 H53 120.1 . .
N8 C54 C53 122.0(4) . .
N8 C54 C55 114.8(4) . .
C53 C54 C55 123.2(4) . .
N9 C55 C56 121.1(5) . .
N9 C55 C54 118.6(4) . .
C56 C55 C54 120.2(5) . .
C57 C56 C55 119.5(5) . .
C57 C56 H56 120.3 . .
C55 C56 H56 120.3 . .
C58 C57 C56 119.1(5) . .
C58 C57 H57 120.4 . .
C56 C57 H57 120.4 . .
C59 C58 C57 118.5(5) . .
C59 C58 H58 120.7 . .
C57 C58 H58 120.7 . .
N9 C59 C58 124.1(5) . .
N9 C59 H59 117.9 . .
C58 C59 H59 117.9 . .
C61 C60 C65 119.2(4) . .
C61 C60 C52 117.3(5) . .
C65 C60 C52 123.5(4) . .
C60 C61 C62 120.6(6) . .
C60 C61 H61 119.7 . .
C62 C61 H61 119.7 . .
C63 C62 C61 120.0(6) . .
C63 C62 H62 120.0 . .
C61 C62 H62 120.0 . .
C64 C63 C62 119.1(5) . .
C64 C63 H63 120.4 . .
C62 C63 H63 120.4 . .
C63 C64 C65 121.3(5) . .
C63 C64 H64 119.3 . .
C65 C64 H64 119.3 . .
C64 C65 C60 119.6(5) . .
C64 C65 C66 116.8(5) . .
C60 C65 C66 123.2(4) . .
O6 C66 O5 125.2(5) . .
O6 C66 C65 118.2(4) . .
O5 C66 C65 116.5(4) . .
Eu1 O7 H7A 127(3) . .
Eu1 O7 H7B 113(4) . .
H7A O7 H7B 98(5) . .
H8A O8 H8B 109(8) . .

loop_
_geom_bond_atom_site_label_1
_geom_bond_atom_site_label_2
_geom_bond_distance
_geom_bond_site_symmetry_2
Eu1 O5 2.317(3) .
Eu1 O4 2.448(3) .
Eu1 O7 2.471(3) .
Eu1 O2 2.495(3) 5_665
Eu1 N1 2.569(4) .
Eu1 N2 2.587(3) .
Eu1 N3 2.594(4) .
Eu1 O1 2.597(3) 5_665
Eu1 C22 2.892(5) 5_665
N1 C1 1.335(6) .
N1 C5 1.338(6) .
N2 C6 1.341(5) .
N2 C10 1.348(5) .
N3 C15 1.333(5) .
N3 C11 1.344(5) .
N4 C23 1.322(6) .
N4 C27 1.342(6) .
N5 C32 1.338(6) .
N5 C28 1.339(6) .
N6 C33 1.338(6) .
N6 C37 1.351(7) .
N7 C49 1.326(6) .
N7 C45 1.344(7) .
N8 C50 1.332(6) .
N8 C54 1.342(6) .
N9 C59 1.335(6) .
N9 C55 1.345(6) .
O1 C22 1.260(5) .
O1 Eu1 2.597(3) 5_665
O2 C22 1.241(5) .
O2 Eu1 2.495(3) 5_665
O3 C44 1.257(5) .
O4 C44 1.268(5) .
O5 C66 1.278(5) .
O6 C66 1.235(5) .
C1 C2 1.377(7) .
C1 H1 0.9300 .
C2 C3 1.363(8) .
C2 H2 0.9300 .
C3 C4 1.382(7) .
C3 H3 0.9300 .
C4 C5 1.383(6) .
C4 H4 0.9300 .
C5 C6 1.486(6) .
C6 C7 1.391(6) .
C7 C8 1.385(6) .
C7 H7 0.9300 .
C8 C9 1.389(6) .
C8 C16 1.471(6) .
C9 C10 1.383(6) .
C9 H9 0.9300 .
C10 C11 1.483(6) .
C11 C12 1.386(6) .
C12 C13 1.376(6) .
C12 H12 0.9300 .
C13 C14 1.365(7) .
C13 H13 0.9300 .
C14 C15 1.363(6) .
C14 H14 0.9300 .
C15 H15 0.9300 .
C16 C21 1.387(6) .
C16 C17 1.395(6) .
C17 C18 1.378(7) .
C17 H17 0.9300 .
C18 C19 1.363(7) .
C18 H18 0.9300 .
C19 C20 1.392(6) .
C19 H19 0.9300 .
C20 C21 1.391(6) .
C20 H20 0.9300 .
C21 C22 1.512(6) .
C22 Eu1 2.892(5) 5_665
C23 C24 1.365(7) .
C23 H23 0.9300 .
C24 C25 1.373(7) .
C24 H24 0.9300 .
C25 C26 1.377(7) .
C25 H25 0.9300 .
C26 C27 1.384(6) .
C26 H26 0.9300 .
C27 C28 1.480(6) .
C28 C29 1.387(6) .
C29 C30 1.376(6) .
C29 H29 0.9300 .
C30 C31 1.391(6) .
C30 C38 1.494(6) .
C31 C32 1.375(6) .
C31 H31 0.9300 .
C32 C33 1.496(6) .
C33 C34 1.377(7) .
C34 C35 1.376(8) .
C34 H34 0.9300 .
C35 C36 1.367(9) .
C35 H35 0.9300 .
C36 C37 1.354(9) .
C36 H36 0.9300 .
C37 H37 0.9300 .
C38 C39 1.390(7) .
C38 C43 1.399(6) .
C39 C40 1.389(7) .
C39 H39 0.9300 .
C40 C41 1.367(8) .
C40 H40 0.9300 .
C41 C42 1.376(7) .
C41 H41 0.9300 .
C42 C43 1.390(6) .
C42 H42 0.9300 .
C43 C44 1.502(6) .
C45 C46 1.361(9) .
C45 H45 0.9300 .
C46 C47 1.346(8) .
C46 H46 0.9300 .
C47 C48 1.365(7) .
C47 H47 0.9300 .
C48 C49 1.372(6) .
C48 H48 0.9300 .
C49 C50 1.493(6) .
C50 C51 1.386(6) .
C51 C52 1.382(6) .
C51 H51 0.9300 .
C52 C53 1.390(6) .
C52 C60 1.492(6) .
C53 C54 1.391(6) .
C53 H53 0.9300 .
C54 C55 1.477(6) .
C55 C56 1.393(6) .
C56 C57 1.370(7) .
C56 H56 0.9300 .
C57 C58 1.369(8) .
C57 H57 0.9300 .
C58 C59 1.358(7) .
C58 H58 0.9300 .
C59 H59 0.9300 .
C60 C61 1.376(7) .
C60 C65 1.390(6) .
C61 C62 1.389(7) .
C61 H61 0.9300 .
C62 C63 1.378(8) .
C62 H62 0.9300 .
C63 C64 1.372(8) .
C63 H63 0.9300 .
C64 C65 1.378(6) .
C64 H64 0.9300 .
C65 C66 1.491(7) .
O7 H7A 0.855(19) .
O7 H7B 0.844(19) .
O8 H8A 0.86(2) .
O8 H8B 0.86(2) .
O9 O9' 1.475(13) .

loop_
_geom_torsion_atom_site_label_1
_geom_torsion_atom_site_label_2
_geom_torsion_atom_site_label_3
_geom_torsion_atom_site_label_4
_geom_torsion
_geom_torsion_site_symmetry_1
_geom_torsion_site_symmetry_2
_geom_torsion_site_symmetry_3
_geom_torsion_site_symmetry_4
C5 N1 C1 C2 -1.8(8) . . . .
Eu1 N1 C1 C2 153.9(4) . . . .
N1 C1 C2 C3 -0.6(9) . . . .
C1 C2 C3 C4 2.5(9) . . . .
C2 C3 C4 C5 -2.0(9) . . . .
C1 N1 C5 C4 2.3(7) . . . .
Eu1 N1 C5 C4 -153.3(4) . . . .
C1 N1 C5 C6 -176.9(4) . . . .
Eu1 N1 C5 C6 27.5(5) . . . .
C3 C4 C5 N1 -0.4(8) . . . .
C3 C4 C5 C6 178.8(5) . . . .
C10 N2 C6 C7 1.6(6) . . . .
Eu1 N2 C6 C7 -166.5(3) . . . .
C10 N2 C6 C5 179.6(4) . . . .
Eu1 N2 C6 C5 11.5(5) . . . .
N1 C5 C6 N2 -25.6(6) . . . .
C4 C5 C6 N2 155.2(4) . . . .
N1 C5 C6 C7 152.4(4) . . . .
C4 C5 C6 C7 -26.8(7) . . . .
N2 C6 C7 C8 2.4(7) . . . .
C5 C6 C7 C8 -175.4(4) . . . .
C6 C7 C8 C9 -3.8(6) . . . .
C6 C7 C8 C16 174.5(4) . . . .
C7 C8 C9 C10 1.4(6) . . . .
C16 C8 C9 C10 -177.0(4) . . . .
C6 N2 C10 C9 -4.2(6) . . . .
Eu1 N2 C10 C9 163.9(3) . . . .
C6 N2 C10 C11 176.4(4) . . . .
Eu1 N2 C10 C11 -15.6(5) . . . .
C8 C9 C10 N2 2.7(7) . . . .
C8 C9 C10 C11 -177.8(4) . . . .
C15 N3 C11 C12 -2.3(7) . . . .
Eu1 N3 C11 C12 175.9(3) . . . .
C15 N3 C11 C10 177.3(4) . . . .
Eu1 N3 C11 C10 -4.5(5) . . . .
N2 C10 C11 N3 13.1(6) . . . .
C9 C10 C11 N3 -166.4(4) . . . .
N2 C10 C11 C12 -167.4(4) . . . .
C9 C10 C11 C12 13.2(7) . . . .
N3 C11 C12 C13 2.3(7) . . . .
C10 C11 C12 C13 -177.3(4) . . . .
C11 C12 C13 C14 -1.4(8) . . . .
C12 C13 C14 C15 0.7(8) . . . .
C11 N3 C15 C14 1.6(7) . . . .
Eu1 N3 C15 C14 -176.7(4) . . . .
C13 C14 C15 N3 -0.8(8) . . . .
C7 C8 C16 C21 63.3(6) . . . .
C9 C8 C16 C21 -118.4(5) . . . .
C7 C8 C16 C17 -114.5(5) . . . .
C9 C8 C16 C17 63.8(6) . . . .
C21 C16 C17 C18 1.4(7) . . . .
C8 C16 C17 C18 179.3(4) . . . .
C16 C17 C18 C19 0.8(7) . . . .
C17 C18 C19 C20 -2.3(7) . . . .
C18 C19 C20 C21 1.6(7) . . . .
C17 C16 C21 C20 -2.1(6) . . . .
C8 C16 C21 C20 -179.8(4) . . . .
C17 C16 C21 C22 -175.4(4) . . . .
C8 C16 C21 C22 6.8(7) . . . .
C19 C20 C21 C16 0.6(7) . . . .
C19 C20 C21 C22 174.1(4) . . . .
Eu1 O2 C22 O1 -13.8(5) 5_665 . . .
Eu1 O2 C22 C21 162.4(3) 5_665 . . .
Eu1 O1 C22 O2 13.1(5) 5_665 . . .
Eu1 O1 C22 C21 -162.9(4) 5_665 . . .
C16 C21 C22 O2 41.7(6) . . . .
C20 C21 C22 O2 -131.6(5) . . . .
C16 C21 C22 O1 -142.1(4) . . . .
C20 C21 C22 O1 44.6(6) . . . .
C16 C21 C22 Eu1 117.4(12) . . . 5_665
C20 C21 C22 Eu1 -56.0(14) . . . 5_665
C27 N4 C23 C24 0.4(8) . . . .
N4 C23 C24 C25 -0.3(9) . . . .
C23 C24 C25 C26 -0.2(8) . . . .
C24 C25 C26 C27 0.5(8) . . . .
C23 N4 C27 C26 -0.1(7) . . . .
C23 N4 C27 C28 -178.3(4) . . . .
C25 C26 C27 N4 -0.4(7) . . . .
C25 C26 C27 C28 177.8(4) . . . .
C32 N5 C28 C29 1.9(6) . . . .
C32 N5 C28 C27 -175.3(4) . . . .
N4 C27 C28 N5 -176.8(4) . . . .
C26 C27 C28 N5 5.0(6) . . . .
N4 C27 C28 C29 6.1(7) . . . .
C26 C27 C28 C29 -172.2(4) . . . .
N5 C28 C29 C30 -3.1(7) . . . .
C27 C28 C29 C30 174.0(4) . . . .
C28 C29 C30 C31 1.8(6) . . . .
C28 C29 C30 C38 -172.5(4) . . . .
C29 C30 C31 C32 0.4(6) . . . .
C38 C30 C31 C32 174.6(4) . . . .
C28 N5 C32 C31 0.5(7) . . . .
C28 N5 C32 C33 -178.5(4) . . . .
C30 C31 C32 N5 -1.6(7) . . . .
C30 C31 C32 C33 177.3(4) . . . .
C37 N6 C33 C34 0.8(8) . . . .
C37 N6 C33 C32 -179.3(4) . . . .
N5 C32 C33 N6 162.8(4) . . . .
C31 C32 C33 N6 -16.2(7) . . . .
N5 C32 C33 C34 -17.3(7) . . . .
C31 C32 C33 C34 163.7(5) . . . .
N6 C33 C34 C35 -0.4(8) . . . .
C32 C33 C34 C35 179.7(5) . . . .
C33 C34 C35 C36 -0.2(9) . . . .
C34 C35 C36 C37 0.3(10) . . . .
C33 N6 C37 C36 -0.8(9) . . . .
C35 C36 C37 N6 0.2(10) . . . .
C29 C30 C38 C39 125.0(5) . . . .
C31 C30 C38 C39 -49.0(7) . . . .
C29 C30 C38 C43 -48.1(7) . . . .
C31 C30 C38 C43 137.8(5) . . . .
C43 C38 C39 C40 2.5(9) . . . .
C30 C38 C39 C40 -171.2(6) . . . .
C38 C39 C40 C41 0.8(10) . . . .
C39 C40 C41 C42 -3.0(11) . . . .
C40 C41 C42 C43 1.8(11) . . . .
C41 C42 C43 C38 1.6(9) . . . .
C41 C42 C43 C44 -172.6(6) . . . .
C39 C38 C43 C42 -3.6(8) . . . .
C30 C38 C43 C42 169.5(5) . . . .
C39 C38 C43 C44 170.1(5) . . . .
C30 C38 C43 C44 -16.8(8) . . . .
Eu1 O4 C44 O3 -6.2(5) . . . .
Eu1 O4 C44 C43 170.1(4) . . . .
C42 C43 C44 O3 148.3(5) . . . .
C38 C43 C44 O3 -25.6(7) . . . .
C42 C43 C44 O4 -28.1(7) . . . .
C38 C43 C44 O4 158.0(5) . . . .
C49 N7 C45 C46 -1.3(9) . . . .
N7 C45 C46 C47 -1.1(10) . . . .
C45 C46 C47 C48 1.4(9) . . . .
C46 C47 C48 C49 0.8(9) . . . .
C45 N7 C49 C48 3.5(8) . . . .
C45 N7 C49 C50 -178.7(5) . . . .
C47 C48 C49 N7 -3.4(8) . . . .
C47 C48 C49 C50 178.9(5) . . . .
C54 N8 C50 C51 -3.2(7) . . . .
C54 N8 C50 C49 177.3(4) . . . .
N7 C49 C50 N8 178.9(4) . . . .
C48 C49 C50 N8 -3.3(6) . . . .
N7 C49 C50 C51 -0.6(7) . . . .
C48 C49 C50 C51 177.2(5) . . . .
N8 C50 C51 C52 2.1(7) . . . .
C49 C50 C51 C52 -178.4(4) . . . .
C50 C51 C52 C53 -0.1(7) . . . .
C50 C51 C52 C60 -177.5(4) . . . .
C51 C52 C53 C54 -0.8(7) . . . .
C60 C52 C53 C54 176.6(4) . . . .
C50 N8 C54 C53 2.3(7) . . . .
C50 N8 C54 C55 -178.0(4) . . . .
C52 C53 C54 N8 -0.3(7) . . . .
C52 C53 C54 C55 180.0(4) . . . .
C59 N9 C55 C56 1.0(7) . . . .
C59 N9 C55 C54 -175.7(4) . . . .
N8 C54 C55 N9 155.0(4) . . . .
C53 C54 C55 N9 -25.3(7) . . . .
N8 C54 C55 C56 -21.7(6) . . . .
C53 C54 C55 C56 158.0(5) . . . .
N9 C55 C56 C57 -1.7(7) . . . .
C54 C55 C56 C57 175.0(5) . . . .
C55 C56 C57 C58 1.2(8) . . . .
C56 C57 C58 C59 -0.1(8) . . . .
C55 N9 C59 C58 0.2(8) . . . .
C57 C58 C59 N9 -0.6(9) . . . .
C51 C52 C60 C61 45.7(7) . . . .
C53 C52 C60 C61 -131.6(5) . . . .
C51 C52 C60 C65 -136.9(5) . . . .
C53 C52 C60 C65 45.8(7) . . . .
C65 C60 C61 C62 1.9(9) . . . .
C52 C60 C61 C62 179.3(6) . . . .
C60 C61 C62 C63 -1.7(12) . . . .
C61 C62 C63 C64 0.0(12) . . . .
C62 C63 C64 C65 1.5(11) . . . .
C63 C64 C65 C60 -1.4(10) . . . .
C63 C64 C65 C66 171.8(6) . . . .
C61 C60 C65 C64 -0.4(8) . . . .
C52 C60 C65 C64 -177.7(5) . . . .
C61 C60 C65 C66 -173.1(5) . . . .
C52 C60 C65 C66 9.6(8) . . . .
Eu1 O5 C66 O6 -86.3(7) . . . .
Eu1 O5 C66 C65 98.1(6) . . . .
C64 C65 C66 O6 -127.5(5) . . . .
C60 C65 C66 O6 45.4(7) . . . .
C64 C65 C66 O5 48.4(7) . . . .
C60 C65 C66 O5 -138.6(5) . . . .
